data_4081949
loop_
_publ_author_name
'Gruver, Brian C.'
'Adams, Jeramie J.'
'Arulsamy, Navamoney'
'Roddick, Dean M.'

_publ_section_title
;
 Acceptor Pincer Chemistry of Osmium: Catalytic Alkane Dehydrogenation by
 (CF3PCP)Os(cod)(H)
;
_journal_issue 21
_journal_name_full Organometallics
_journal_page_first 6468
_journal_paper_doi 10.1021/om400823s
_journal_volume 32
_journal_year 2013
_chemical_formula_moiety 'C20 H20 F12 Os P2'
_chemical_formula_sum 'C20 H20 F12 Os P2'
_chemical_formula_weight 740.50
_chemical_name_common (CF3-PCP)Os(cod)H
_chemical_name_systematic
; 
 ? 
;
_space_group_IT_number 14
_symmetry_cell_setting monoclinic
_symmetry_space_group_name_Hall '-P 2yn'
_symmetry_space_group_name_H-M 'P 1 21/n 1'
_atom_sites_solution_hydrogens geom
_atom_sites_solution_primary direct
_atom_sites_solution_secondary difmap
_audit_creation_method SHELXL-97
_cell_angle_alpha 90.00
_cell_angle_beta 93.041(1)
_cell_angle_gamma 90.00
_cell_formula_units_Z 4
_cell_length_a 12.2665(1)
_cell_length_b 12.9348(2)
_cell_length_c 14.2890(1)
_cell_measurement_reflns_used 9908
_cell_measurement_temperature 150(2)
_cell_measurement_theta_max 34.99
_cell_measurement_theta_min 2.65
_cell_volume 2263.97(4)
_computing_cell_refinement 'Bruker SAINT'
_computing_data_collection 'Bruker APEX2'
_computing_data_reduction 'Bruker SAINT'
_computing_molecular_graphics 'Bruker SHELXTL'
_computing_publication_material 'Bruker SHELXTL'
_computing_structure_refinement 'SHELXL-97 (Sheldrick, 2008)'
_computing_structure_solution 'SHELXS-97 (Sheldrick, 2008)'
_diffrn_ambient_temperature 150(2)
_diffrn_measured_fraction_theta_full 0.997
_diffrn_measured_fraction_theta_max 0.997
_diffrn_measurement_device_type 'Bruker APEX-II CCD'
_diffrn_measurement_method '\f and \w scans'
_diffrn_radiation_monochromator graphite
_diffrn_radiation_source 'fine-focus sealed tube'
_diffrn_radiation_type MoK\a
_diffrn_radiation_wavelength 0.71073
_diffrn_reflns_av_R_equivalents 0.0265
_diffrn_reflns_av_sigmaI/netI 0.0377
_diffrn_reflns_limit_h_max 18
_diffrn_reflns_limit_h_min -19
_diffrn_reflns_limit_k_max 20
_diffrn_reflns_limit_k_min -14
_diffrn_reflns_limit_l_max 22
_diffrn_reflns_limit_l_min -22
_diffrn_reflns_number 22116
_diffrn_reflns_theta_full 33.73
_diffrn_reflns_theta_max 33.73
_diffrn_reflns_theta_min 2.13
_exptl_absorpt_coefficient_mu 5.880
_exptl_absorpt_correction_T_max 0.5462
_exptl_absorpt_correction_T_min 0.2228
_exptl_absorpt_correction_type multi-scan
_exptl_absorpt_process_details 'SADABS (Bruker AXS Inc., 2008)'
_exptl_crystal_colour colourless
_exptl_crystal_density_diffrn 2.173
_exptl_crystal_density_method 'not measured'
_exptl_crystal_description rectangular
_exptl_crystal_F_000 1416
_exptl_crystal_size_max 0.37
_exptl_crystal_size_mid 0.16
_exptl_crystal_size_min 0.12
_refine_diff_density_max 1.656
_refine_diff_density_min -1.332
_refine_diff_density_rms 0.156
_refine_ls_extinction_method none
_refine_ls_goodness_of_fit_ref 1.029
_refine_ls_hydrogen_treatment mixed
_refine_ls_matrix_type full
_refine_ls_number_parameters 320
_refine_ls_number_reflns 9022
_refine_ls_number_restraints 0
_refine_ls_restrained_S_all 1.029
_refine_ls_R_factor_all 0.0453
_refine_ls_R_factor_gt 0.0320
_refine_ls_shift/su_max 0.002
_refine_ls_shift/su_mean 0.000
_refine_ls_structure_factor_coef Fsqd
_refine_ls_weighting_details 'calc w=1/[\s^2^(Fo^2^)+(0.0341P)^2^+3.0061P] where P=(Fo^2^+2Fc^2^)/3'
_refine_ls_weighting_scheme calc
_refine_ls_wR_factor_gt 0.0707
_refine_ls_wR_factor_ref 0.0755
_reflns_number_gt 7303
_reflns_number_total 9022
_reflns_threshold_expression >2sigma(I)
_cod_data_source_file om400823s_si_001.cif
_cod_data_source_block bcg13
_cod_depositor_comments
;
The following automatic conversions were performed:

'_symmetry_cell_setting' value 'Monoclinic' changed to 'monoclinic'
according to /home/saulius/struct/CIF-dictionaries/cif_core.dic
dictionary named 'cif_core.dic' version 2.4.2 from 2011-04-26.

Automatic conversion script
Id: cif_fix_values 1891 2012-01-12 08:04:46Z andrius 
;
_cod_original_sg_symbol_Hall '- P 2yn'
_cod_original_sg_symbol_H-M P2(1)/n
_cod_database_code 4081949

loop_
_symmetry_equiv_pos_as_xyz
'x, y, z'
'-x+1/2, y+1/2, -z+1/2'
'-x, -y, -z'
'x-1/2, -y-1/2, z-1/2'

loop_
_atom_site_label
_atom_site_type_symbol
_atom_site_fract_x
_atom_site_fract_y
_atom_site_fract_z
_atom_site_U_iso_or_equiv
_atom_site_adp_type
_atom_site_occupancy
_atom_site_symmetry_multiplicity
_atom_site_calc_flag
_atom_site_refinement_flags
Os1 Os 0.458392(9) 0.822507(9) 0.140039(7) 0.01778(4) Uani 1 1 d .
H1 H 0.553(4) 0.905(4) 0.128(3) 0.047(13) Uiso 1 1 d .
P1 P 0.58099(8) 0.72394(8) 0.06995(6) 0.02896(19) Uani 1 1 d .
P2 P 0.47464(7) 0.91114(7) 0.27531(5) 0.02319(16) Uani 1 1 d .
C1 C 0.5066(2) 0.7070(3) 0.2437(2) 0.0203(5) Uani 1 1 d .
C13 C 0.2884(3) 0.7743(3) 0.1717(3) 0.0316(8) Uani 1 1 d .
H13A H 0.2835 0.7400 0.2341 0.038 Uiso 1 1 calc R
C14 C 0.3259(3) 0.7089(4) 0.1019(3) 0.0351(8) Uani 1 1 d .
H14A H 0.3419 0.6367 0.1235 0.042 Uiso 1 1 calc R
C17 C 0.3887(3) 0.8864(4) 0.0003(2) 0.0355(9) Uani 1 1 d .
H17A H 0.4446 0.9180 -0.0394 0.043 Uiso 1 1 calc R
C18 C 0.3552(3) 0.9505(3) 0.0708(3) 0.0339(8) Uani 1 1 d .
H18A H 0.3908 1.0201 0.0726 0.041 Uiso 1 1 calc R
C2 C 0.4873(2) 0.7209(3) 0.3397(2) 0.0221(6) Uani 1 1 d .
C3 C 0.5025(3) 0.6398(3) 0.4038(2) 0.0281(7) Uani 1 1 d .
H3A H 0.4874 0.6505 0.4676 0.034 Uiso 1 1 calc R
C4 C 0.5393(3) 0.5445(3) 0.3756(2) 0.0295(7) Uani 1 1 d .
H4A H 0.5473 0.4892 0.4192 0.035 Uiso 1 1 calc R
C5 C 0.5643(3) 0.5302(3) 0.2831(2) 0.0302(7) Uani 1 1 d .
H5A H 0.5927 0.4658 0.2637 0.036 Uiso 1 1 calc R
C6 C 0.5480(3) 0.6100(3) 0.2186(2) 0.0251(6) Uani 1 1 d .
C7 C 0.5799(4) 0.5943(3) 0.1189(3) 0.0352(8) Uani 1 1 d .
H7A H 0.5261 0.5501 0.0838 0.042 Uiso 1 1 calc R
H7B H 0.6529 0.5619 0.1175 0.042 Uiso 1 1 calc R
C8 C 0.7313(3) 0.7634(4) 0.0939(4) 0.0481(12) Uani 1 1 d .
F8A F 0.7990(2) 0.7006(3) 0.0482(2) 0.0633(9) Uani 1 1 d .
F8B F 0.7591(2) 0.7540(3) 0.1827(2) 0.0693(10) Uani 1 1 d .
F8C F 0.7503(3) 0.8575(3) 0.0672(3) 0.0886(14) Uani 1 1 d .
C9 C 0.5927(6) 0.6927(4) -0.0584(3) 0.0586(16) Uani 1 1 d .
F9A F 0.6346(6) 0.7723(3) -0.1037(2) 0.135(2) Uani 1 1 d .
F9B F 0.4969(4) 0.6710(4) -0.0969(3) 0.124(2) Uani 1 1 d .
F9C F 0.6543(3) 0.6119(3) -0.0751(2) 0.0688(10) Uani 1 1 d .
C10 C 0.4512(3) 0.8251(3) 0.3724(2) 0.0287(7) Uani 1 1 d .
H10A H 0.4946 0.8468 0.4294 0.034 Uiso 1 1 calc R
H10B H 0.3730 0.8242 0.3862 0.034 Uiso 1 1 calc R
C11 C 0.3948(5) 1.0285(4) 0.3112(3) 0.0489(12) Uani 1 1 d .
F11A F 0.4180(3) 1.0586(3) 0.39932(19) 0.0708(10) Uani 1 1 d .
F11B F 0.2879(3) 1.0062(3) 0.3058(3) 0.0862(13) Uani 1 1 d .
F11C F 0.4089(4) 1.1080(3) 0.2573(2) 0.0974(15) Uani 1 1 d .
C12 C 0.6142(4) 0.9654(4) 0.3078(3) 0.0429(10) Uani 1 1 d .
F12A F 0.6256(3) 0.9987(3) 0.39592(18) 0.0603(8) Uani 1 1 d .
F12B F 0.6901(2) 0.8944(3) 0.2992(2) 0.0641(9) Uani 1 1 d .
F12C F 0.6373(3) 1.0440(3) 0.2534(2) 0.0855(13) Uani 1 1 d .
C15 C 0.2818(5) 0.7167(6) 0.0009(3) 0.079(2) Uani 1 1 d .
H15A H 0.3084 0.6562 -0.0337 0.095 Uiso 1 1 calc R
H15B H 0.2012 0.7116 0.0001 0.095 Uiso 1 1 calc R
C16 C 0.3110(4) 0.8135(4) -0.0521(3) 0.0464(11) Uani 1 1 d .
H16A H 0.3440 0.7926 -0.1109 0.056 Uiso 1 1 calc R
H16B H 0.2429 0.8515 -0.0694 0.056 Uiso 1 1 calc R
C19 C 0.2376(3) 0.9506(4) 0.0995(3) 0.0417(10) Uani 1 1 d .
H19A H 0.2267 1.0118 0.1395 0.050 Uiso 1 1 calc R
H19B H 0.1891 0.9586 0.0423 0.050 Uiso 1 1 calc R
C20 C 0.2023(3) 0.8553(5) 0.1517(5) 0.0652(17) Uani 1 1 d .
H20A H 0.1742 0.8778 0.2121 0.078 Uiso 1 1 calc R
H20B H 0.1409 0.8228 0.1148 0.078 Uiso 1 1 calc R

loop_
_atom_site_aniso_label
_atom_site_aniso_U_11
_atom_site_aniso_U_22
_atom_site_aniso_U_33
_atom_site_aniso_U_23
_atom_site_aniso_U_13
_atom_site_aniso_U_12
Os1 0.01795(5) 0.01770(6) 0.01784(5) 0.00344(4) 0.00245(3) -0.00159(5)
P1 0.0428(5) 0.0215(4) 0.0238(4) 0.0031(3) 0.0140(3) 0.0057(4)
P2 0.0278(4) 0.0203(4) 0.0217(3) 0.0005(3) 0.0034(3) 0.0024(3)
C1 0.0212(12) 0.0210(14) 0.0190(11) 0.0064(11) 0.0032(9) -0.0017(11)
C13 0.0190(13) 0.038(2) 0.0375(17) 0.0129(16) 0.0008(12) -0.0097(14)
C14 0.0340(17) 0.038(2) 0.0332(16) 0.0041(16) -0.0028(14) -0.0202(17)
C17 0.0279(15) 0.050(3) 0.0285(15) 0.0203(17) -0.0029(12) -0.0051(17)
C18 0.0275(15) 0.031(2) 0.0419(18) 0.0174(16) -0.0073(13) -0.0018(15)
C2 0.0222(13) 0.0227(16) 0.0215(12) 0.0040(12) 0.0016(10) -0.0018(12)
C3 0.0276(14) 0.036(2) 0.0207(12) 0.0088(13) -0.0009(11) -0.0044(15)
C4 0.0309(15) 0.0274(18) 0.0296(15) 0.0122(13) -0.0022(12) -0.0026(14)
C5 0.0316(16) 0.0236(17) 0.0355(16) 0.0073(14) 0.0032(13) 0.0008(14)
C6 0.0296(15) 0.0220(16) 0.0243(13) 0.0057(12) 0.0053(11) 0.0014(13)
C7 0.052(2) 0.0232(18) 0.0315(16) 0.0053(14) 0.0134(15) 0.0104(17)
C8 0.0320(19) 0.037(2) 0.078(3) 0.013(2) 0.030(2) 0.0133(18)
F8A 0.0528(16) 0.077(2) 0.0636(18) 0.0118(16) 0.0308(14) 0.0347(16)
F8B 0.0345(14) 0.106(3) 0.0678(19) -0.017(2) 0.0079(13) 0.0038(16)
F8C 0.0432(16) 0.052(2) 0.174(4) 0.032(2) 0.038(2) 0.0034(15)
C9 0.103(5) 0.048(3) 0.0264(17) 0.0033(18) 0.017(2) 0.026(3)
F9A 0.307(8) 0.053(2) 0.0528(19) 0.0173(17) 0.090(3) 0.021(4)
F9B 0.131(4) 0.183(6) 0.0529(19) -0.068(3) -0.035(2) 0.090(4)
F9C 0.111(3) 0.0502(19) 0.0488(15) -0.0080(14) 0.0381(16) 0.0217(19)
C10 0.0365(17) 0.0302(18) 0.0197(12) 0.0014(13) 0.0049(12) 0.0034(15)
C11 0.080(3) 0.035(2) 0.0333(18) -0.0033(17) 0.012(2) 0.016(2)
F11A 0.115(3) 0.058(2) 0.0388(13) -0.0192(13) 0.0063(15) 0.038(2)
F11B 0.065(2) 0.103(3) 0.091(2) -0.031(2) 0.0067(18) 0.050(2)
F11C 0.195(5) 0.0366(18) 0.0646(19) 0.0144(15) 0.043(2) 0.050(2)
C12 0.048(2) 0.047(3) 0.0328(17) -0.0009(18) -0.0060(16) -0.025(2)
F12A 0.0746(19) 0.063(2) 0.0416(13) -0.0199(13) -0.0126(13) -0.0203(16)
F12B 0.0295(12) 0.096(3) 0.0655(17) -0.0292(18) -0.0086(12) -0.0062(15)
F12C 0.098(3) 0.086(3) 0.070(2) 0.0303(19) -0.0183(18) -0.067(2)
C15 0.085(4) 0.118(6) 0.033(2) 0.002(3) -0.010(2) -0.072(4)
C16 0.044(2) 0.066(3) 0.0281(16) 0.0061(19) -0.0106(15) 0.001(2)
C19 0.0332(18) 0.047(3) 0.045(2) 0.0135(19) -0.0027(15) 0.0154(18)
C20 0.0192(17) 0.057(3) 0.120(5) 0.026(3) 0.009(2) 0.002(2)

loop_
_atom_type_symbol
_atom_type_description
_atom_type_scat_dispersion_real
_atom_type_scat_dispersion_imag
_atom_type_scat_source
C C 0.0033 0.0016 'International Tables Vol C Tables 4.2.6.8 and 6.1.1.4'
H H 0.0000 0.0000 'International Tables Vol C Tables 4.2.6.8 and 6.1.1.4'
F F 0.0171 0.0103 'International Tables Vol C Tables 4.2.6.8 and 6.1.1.4'
P P 0.1023 0.0942 'International Tables Vol C Tables 4.2.6.8 and 6.1.1.4'
Os Os -1.2165 7.6030 'International Tables Vol C Tables 4.2.6.8 and 6.1.1.4'

loop_
_geom_angle_atom_site_label_1
_geom_angle_atom_site_label_2
_geom_angle_atom_site_label_3
_geom_angle
C1 Os1 C14 83.21(14)
C1 Os1 C13 83.85(12)
C14 Os1 C13 36.49(16)
C1 Os1 P2 75.82(9)
C14 Os1 P2 125.08(10)
C13 Os1 P2 90.53(11)
C1 Os1 P1 75.43(8)
C14 Os1 P1 90.79(12)
C13 Os1 P1 125.64(12)
P2 Os1 P1 129.93(3)
C1 Os1 C18 157.57(13)
C14 Os1 C18 89.51(16)
C13 Os1 C18 77.81(14)
P2 Os1 C18 91.41(11)
P1 Os1 C18 126.05(11)
C1 Os1 C17 157.51(15)
C14 Os1 C17 77.96(15)
C13 Os1 C17 88.19(13)
P2 Os1 C17 125.39(12)
P1 Os1 C17 92.52(11)
C18 Os1 C17 35.32(16)
C1 Os1 H1 111.4(18)
C14 Os1 H1 159.6(17)
C13 Os1 H1 153.9(18)
P2 Os1 H1 73.8(17)
P1 Os1 H1 79.8(18)
C18 Os1 H1 81.7(18)
C17 Os1 H1 84.4(17)
C7 P1 C9 100.3(2)
C7 P1 C8 101.7(2)
C9 P1 C8 96.2(3)
C7 P1 Os1 109.44(12)
C9 P1 Os1 129.84(19)
C8 P1 Os1 115.30(15)
C10 P2 C12 102.65(18)
C10 P2 C11 100.32(18)
C12 P2 C11 96.4(2)
C10 P2 Os1 109.55(12)
C12 P2 Os1 116.09(14)
C11 P2 Os1 128.25(15)
C6 C1 C2 116.2(3)
C6 C1 Os1 122.0(2)
C2 C1 Os1 121.4(2)
C14 C13 C20 122.5(4)
C14 C13 Os1 71.4(2)
C20 C13 Os1 114.7(3)
C14 C13 H13A 113.8
C20 C13 H13A 113.8
Os1 C13 H13A 113.8
C13 C14 C15 121.5(5)
C13 C14 Os1 72.1(2)
C15 C14 Os1 113.9(3)
C13 C14 H14A 114.2
C15 C14 H14A 114.2
Os1 C14 H14A 114.2
C18 C17 C16 122.0(4)
C18 C17 Os1 72.1(2)
C16 C17 Os1 113.8(3)
C18 C17 H17A 114.1
C16 C17 H17A 114.1
Os1 C17 H17A 114.1
C17 C18 C19 121.3(4)
C17 C18 Os1 72.6(2)
C19 C18 Os1 113.4(2)
C17 C18 H18A 114.3
C19 C18 H18A 114.3
Os1 C18 H18A 114.3
C3 C2 C1 121.0(3)
C3 C2 C10 120.1(3)
C1 C2 C10 118.8(3)
C4 C3 C2 120.9(3)
C4 C3 H3A 119.5
C2 C3 H3A 119.5
C3 C4 C5 119.3(3)
C3 C4 H4A 120.3
C5 C4 H4A 120.3
C4 C5 C6 120.2(4)
C4 C5 H5A 119.9
C6 C5 H5A 119.9
C5 C6 C1 122.2(3)
C5 C6 C7 119.4(3)
C1 C6 C7 118.4(3)
C6 C7 P1 104.3(3)
C6 C7 H7A 110.9
P1 C7 H7A 110.9
C6 C7 H7B 110.9
P1 C7 H7B 110.9
H7A C7 H7B 108.9
F8C C8 F8B 109.3(5)
F8C C8 F8A 107.2(4)
F8B C8 F8A 106.1(4)
F8C C8 P1 112.4(3)
F8B C8 P1 110.3(3)
F8A C8 P1 111.2(4)
F9B C9 F9C 105.4(5)
F9B C9 F9A 108.9(5)
F9C C9 F9A 106.5(5)
F9B C9 P1 110.0(4)
F9C C9 P1 114.8(3)
F9A C9 P1 111.0(4)
C2 C10 P2 104.6(2)
C2 C10 H10A 110.8
P2 C10 H10A 110.8
C2 C10 H10B 110.8
P2 C10 H10B 110.8
H10A C10 H10B 108.9
F11C C11 F11A 107.5(4)
F11C C11 F11B 107.2(5)
F11A C11 F11B 106.1(4)
F11C C11 P2 112.7(3)
F11A C11 P2 113.7(3)
F11B C11 P2 109.3(4)
F12B C12 F12C 107.9(4)
F12B C12 F12A 105.9(4)
F12C C12 F12A 107.0(4)
F12B C12 P2 110.7(3)
F12C C12 P2 111.3(3)
F12A C12 P2 113.7(3)
C16 C15 C14 116.6(4)
C16 C15 H15A 108.1
C14 C15 H15A 108.1
C16 C15 H15B 108.1
C14 C15 H15B 108.1
H15A C15 H15B 107.3
C17 C16 C15 115.4(3)
C17 C16 H16A 108.4
C15 C16 H16A 108.4
C17 C16 H16B 108.4
C15 C16 H16B 108.4
H16A C16 H16B 107.5
C20 C19 C18 115.6(3)
C20 C19 H19A 108.4
C18 C19 H19A 108.4
C20 C19 H19B 108.4
C18 C19 H19B 108.4
H19A C19 H19B 107.4
C13 C20 C19 116.4(3)
C13 C20 H20A 108.2
C19 C20 H20A 108.2
C13 C20 H20B 108.2
C19 C20 H20B 108.2
H20A C20 H20B 107.3

loop_
_geom_bond_atom_site_label_1
_geom_bond_atom_site_label_2
_geom_bond_distance
Os1 C1 2.164(3)
Os1 C14 2.237(4)
Os1 C13 2.245(3)
Os1 P2 2.2470(8)
Os1 P1 2.2472(9)
Os1 C18 2.278(4)
Os1 C17 2.285(3)
Os1 H1 1.59(5)
P1 C7 1.817(4)
P1 C9 1.890(4)
P1 C8 1.926(5)
P2 C10 1.813(3)
P2 C12 1.885(4)
P2 C11 1.893(5)
C1 C6 1.407(5)
C1 C2 1.416(4)
C13 C14 1.403(6)
C13 C20 1.505(6)
C13 H13A 1.0000
C14 C15 1.518(6)
C14 H14A 1.0000
C17 C18 1.384(6)
C17 C16 1.511(6)
C17 H17A 1.0000
C18 C19 1.520(5)
C18 H18A 1.0000
C2 C3 1.397(5)
C2 C10 1.501(5)
C3 C4 1.380(6)
C3 H3A 0.9500
C4 C5 1.385(5)
C4 H4A 0.9500
C5 C6 1.391(5)
C5 H5A 0.9500
C6 C7 1.510(5)
C7 H7A 0.9900
C7 H7B 0.9900
C8 F8C 1.300(6)
C8 F8B 1.302(6)
C8 F8A 1.354(5)
C9 F9B 1.301(8)
C9 F9C 1.319(6)
C9 F9A 1.333(7)
C10 H10A 0.9900
C10 H10B 0.9900
C11 F11C 1.301(6)
C11 F11A 1.333(5)
C11 F11B 1.341(7)
C12 F12B 1.319(6)
C12 F12C 1.320(5)
C12 F12A 1.331(5)
C15 C16 1.516(8)
C15 H15A 0.9900
C15 H15B 0.9900
C16 H16A 0.9900
C16 H16B 0.9900
C19 C20 1.515(7)
C19 H19A 0.9900
C19 H19B 0.9900
C20 H20A 0.9900
C20 H20B 0.9900

loop_
_geom_torsion_atom_site_label_1
_geom_torsion_atom_site_label_2
_geom_torsion_atom_site_label_3
_geom_torsion_atom_site_label_4
_geom_torsion
C1 C2 C10 P2 -12.9(4)
C1 C6 C7 P1 12.8(4)
